data_7236523
loop_
_publ_author_name
'Wang, Tao'
'Zhu, Rong-Rong'
'Zhang, Xiao-Feng'
'Yan, Tong'
'Wang, Quan'
'Feng, Jing'
'Zhou, Jie'
'Du, Lin'
'Zhao, Qi-Hua'

_publ_section_title
;
 Assembly of a series of zinc coordination polymers based on
 5-functionalized isophthalic acids and dipyridyl
;
_journal_issue 14
_journal_name_full 'RSC Advances'
_journal_page_first 7428
_journal_paper_doi 10.1039/C7RA12874F
_journal_volume 8
_journal_year 2018
_chemical_formula_moiety 'C22 H20 N2 O5 Zn'
_chemical_formula_sum 'C22 H20 N2 O5 Zn'
_chemical_formula_weight 457.77
_space_group_crystal_system orthorhombic
_space_group_IT_number 61
_space_group_name_Hall '-P 2ac 2ab'
_space_group_name_H-M_alt 'P b c a'
_atom_sites_solution_hydrogens geom
_audit_creation_method SHELXL-2014
_audit_update_record
;
2018-02-08 deposited with the CCDC.
2018-02-09 downloaded from the CCDC.
;
_cell_angle_alpha 90
_cell_angle_beta 90
_cell_angle_gamma 90
_cell_formula_units_Z 8
_cell_length_a 13.5909(16)
_cell_length_b 15.3382(18)
_cell_length_c 19.411(2)
_cell_measurement_reflns_used 2175
_cell_measurement_temperature 293(2)
_cell_measurement_theta_max 19.72
_cell_measurement_theta_min 2.26
_cell_volume 4046.4(8)
_computing_cell_refinement 'Bruker SMART'
_computing_data_collection 'Bruker SMART'
_computing_data_reduction 'Bruker SAINT'
_computing_structure_refinement 'SHELXL-2014 (Sheldrick, 2014)'
_computing_structure_solution 'SHELXL-2014 (Sheldrick, 2014)'
_diffrn_ambient_temperature 293(2)
_diffrn_measured_fraction_theta_full 1.000
_diffrn_measured_fraction_theta_max 0.967
_diffrn_measurement_device_type 'CCD area detector'
_diffrn_measurement_method 'phi and omega scans'
_diffrn_radiation_type MoK\a
_diffrn_radiation_wavelength 0.71073
_diffrn_reflns_av_R_equivalents 0.0898
_diffrn_reflns_av_unetI/netI 0.0751
_diffrn_reflns_Laue_measured_fraction_full 1.000
_diffrn_reflns_Laue_measured_fraction_max 0.967
_diffrn_reflns_limit_h_max 18
_diffrn_reflns_limit_h_min -17
_diffrn_reflns_limit_k_max 20
_diffrn_reflns_limit_k_min -20
_diffrn_reflns_limit_l_max 25
_diffrn_reflns_limit_l_min -19
_diffrn_reflns_number 26406
_diffrn_reflns_point_group_measured_fraction_full 1.000
_diffrn_reflns_point_group_measured_fraction_max 0.967
_diffrn_reflns_theta_full 25.242
_diffrn_reflns_theta_max 28.392
_diffrn_reflns_theta_min 2.098
_diffrn_source 'sealed tube'
_exptl_absorpt_coefficient_mu 1.251
_exptl_crystal_colour COLOURLESS
_exptl_crystal_density_diffrn 1.503
_exptl_crystal_description BLOCK
_exptl_crystal_F_000 1888
_exptl_crystal_size_max 0.27
_exptl_crystal_size_mid 0.23
_exptl_crystal_size_min 0.19
_refine_diff_density_max 0.343
_refine_diff_density_min -0.472
_refine_diff_density_rms 0.078
_refine_ls_extinction_method none
_refine_ls_goodness_of_fit_ref 0.987
_refine_ls_hydrogen_treatment constr
_refine_ls_matrix_type full
_refine_ls_number_parameters 272
_refine_ls_number_reflns 4909
_refine_ls_number_restraints 0
_refine_ls_restrained_S_all 0.987
_refine_ls_R_factor_all 0.1146
_refine_ls_R_factor_gt 0.0457
_refine_ls_shift/su_max 0.000
_refine_ls_shift/su_mean 0.000
_refine_ls_structure_factor_coef Fsqd
_refine_ls_weighting_details 'w=1/[\s^2^(Fo^2^)+(0.0464P)^2^] where P=(Fo^2^+2Fc^2^)/3'
_refine_ls_weighting_scheme calc
_refine_ls_wR_factor_gt 0.0914
_refine_ls_wR_factor_ref 0.1153
_reflns_Friedel_coverage 0.000
_reflns_number_gt 2612
_reflns_number_total 5078
_reflns_threshold_expression 'I > 2\s(I)'
_cod_data_source_file c7ra12874f2.cif
_cod_data_source_block 3
_cod_database_code 7236523
_shelx_space_group_comment
;
The symmetry employed for this shelxl refinement is uniquely defined
by the following loop, which should always be used as a source of
symmetry information in preference to the above space-group names.
They are only intended as comments.
;
_shelxl_version_number 2014-3

loop_
_space_group_symop_operation_xyz
'x, y, z'
'-x+1/2, -y, z+1/2'
'x+1/2, -y+1/2, -z'
'-x, y+1/2, -z+1/2'
'-x, -y, -z'
'x-1/2, y, -z-1/2'
'-x-1/2, y-1/2, z'
'x, -y-1/2, z-1/2'

loop_
_atom_site_label
_atom_site_type_symbol
_atom_site_fract_x
_atom_site_fract_y
_atom_site_fract_z
_atom_site_U_iso_or_equiv
_atom_site_adp_type
_atom_site_occupancy
_atom_site_site_symmetry_order
_atom_site_calc_flag
_atom_site_refinement_flags_posn
_atom_site_refinement_flags_adp
Zn1 Zn 0.19883(3) 0.27646(2) 0.25482(2) 0.03247(13) Uani 1 1 d . .
O1 O 0.10978(17) 0.24280(16) 0.18173(11) 0.0474(7) Uani 1 1 d . .
O4 O 0.07813(18) 0.14991(16) -0.17726(11) 0.0513(7) Uani 1 1 d . .
O5 O -0.12656(18) 0.08486(17) 0.03923(11) 0.0550(7) Uani 1 1 d . .
O2 O 0.2134(2) 0.3085(2) 0.11205(13) 0.0858(11) Uani 1 1 d . .
O3 O 0.17557(18) 0.25517(16) -0.14459(11) 0.0475(7) Uani 1 1 d . .
N1 N 0.29795(19) 0.37861(18) 0.25809(12) 0.0364(6) Uani 1 1 d . .
N2 N 0.69040(19) 0.68002(18) 0.25529(13) 0.0364(6) Uani 1 1 d . .
C22 C -0.4012(4) -0.1155(4) -0.0013(2) 0.123(2) Uani 1 1 d . .
H22A H -0.4348 -0.1469 -0.0370 0.185 Uiso 1 1 calc R U
H22B H -0.4472 -0.0791 0.0228 0.185 Uiso 1 1 calc R U
H22C H -0.3721 -0.1560 0.0303 0.185 Uiso 1 1 calc R U
C12 C 0.1200(2) 0.2345(2) -0.00556(14) 0.0332(8) Uani 1 1 d . .
H12 H 0.1743 0.2697 -0.0145 0.040 Uiso 1 1 calc R U
C14 C -0.0106(2) 0.1412(2) -0.04617(15) 0.0367(8) Uani 1 1 d . .
H14 H -0.0420 0.1128 -0.0823 0.044 Uiso 1 1 calc R U
C8 C 0.5351(2) 0.5610(2) 0.26092(15) 0.0335(8) Uani 1 1 d . .
C3 C 0.4511(2) 0.4991(2) 0.26165(15) 0.0356(8) Uani 1 1 d . .
C19 C -0.1782(3) 0.0389(2) -0.01324(17) 0.0458(10) Uani 1 1 d . .
H19A H -0.1348 -0.0027 -0.0354 0.055 Uiso 1 1 calc R U
H19B H -0.2019 0.0793 -0.0479 0.055 Uiso 1 1 calc R U
C13 C 0.0719(2) 0.1919(2) -0.05888(15) 0.0308(8) Uani 1 1 d . .
C15 C -0.0462(2) 0.1330(2) 0.02029(16) 0.0365(8) Uani 1 1 d . .
C17 C 0.1400(3) 0.2636(2) 0.12187(17) 0.0411(9) Uani 1 1 d . .
C1 C 0.3049(3) 0.4419(2) 0.21136(17) 0.0420(8) Uani 1 1 d . .
H1 H 0.2571 0.4455 0.1772 0.050 Uiso 1 1 calc R U
C11 C 0.0857(2) 0.2237(2) 0.06200(15) 0.0323(7) Uani 1 1 d . .
C18 C 0.1102(2) 0.1988(2) -0.13156(16) 0.0346(8) Uani 1 1 d . .
C16 C 0.0028(2) 0.1747(2) 0.07421(15) 0.0369(8) Uani 1 1 d . .
H16 H -0.0209 0.1692 0.1189 0.044 Uiso 1 1 calc R U
C10 C 0.6215(3) 0.6842(3) 0.30459(18) 0.0510(10) Uani 1 1 d . .
H10 H 0.6266 0.7280 0.3375 0.061 Uiso 1 1 calc R U
C6 C 0.6817(2) 0.6157(2) 0.20902(17) 0.0402(8) Uani 1 1 d . .
H6 H 0.7287 0.6115 0.1744 0.048 Uiso 1 1 calc R U
C4 C 0.4431(3) 0.4347(3) 0.31056(19) 0.0611(12) Uani 1 1 d . .
H4 H 0.4890 0.4309 0.3460 0.073 Uiso 1 1 calc R U
C2 C 0.3797(3) 0.5021(2) 0.21147(17) 0.0441(9) Uani 1 1 d . .
H2 H 0.3822 0.5449 0.1776 0.053 Uiso 1 1 calc R U
C9 C 0.5436(3) 0.6270(3) 0.30901(18) 0.0520(10) Uani 1 1 d . .
H9 H 0.4972 0.6327 0.3439 0.062 Uiso 1 1 calc R U
C7 C 0.6066(3) 0.5557(2) 0.21034(17) 0.0422(9) Uani 1 1 d . .
H7 H 0.6039 0.5118 0.1774 0.051 Uiso 1 1 calc R U
C20 C -0.2632(3) -0.0078(2) 0.01941(19) 0.0541(11) Uani 1 1 d . .
H20A H -0.3061 0.0344 0.0414 0.065 Uiso 1 1 calc R U
H20B H -0.2388 -0.0469 0.0547 0.065 Uiso 1 1 calc R U
C5 C 0.3670(3) 0.3759(3) 0.30691(18) 0.0590(12) Uani 1 1 d . .
H5 H 0.3634 0.3322 0.3400 0.071 Uiso 1 1 calc R U
C21 C -0.3216(3) -0.0595(3) -0.0329(2) 0.0723(13) Uani 1 1 d . .
H21A H -0.3516 -0.0193 -0.0653 0.087 Uiso 1 1 calc R U
H21B H -0.2769 -0.0966 -0.0585 0.087 Uiso 1 1 calc R U

loop_
_atom_site_aniso_label
_atom_site_aniso_U_11
_atom_site_aniso_U_22
_atom_site_aniso_U_33
_atom_site_aniso_U_23
_atom_site_aniso_U_13
_atom_site_aniso_U_12
Zn1 0.0342(2) 0.0402(2) 0.0230(2) -0.00096(16) -0.00043(17) -0.00208(18)
O1 0.0431(15) 0.0751(18) 0.0240(13) -0.0067(11) -0.0011(11) -0.0057(13)
O4 0.0671(18) 0.0607(17) 0.0262(13) -0.0080(12) 0.0019(12) -0.0127(14)
O5 0.0539(17) 0.083(2) 0.0277(13) -0.0034(12) 0.0018(12) -0.0348(15)
O2 0.107(3) 0.110(3) 0.0414(17) 0.0032(16) -0.0126(17) -0.066(2)
O3 0.0545(17) 0.0566(16) 0.0315(14) -0.0005(11) 0.0112(12) -0.0133(14)
N1 0.0372(15) 0.0416(16) 0.0305(15) -0.0033(12) -0.0024(13) -0.0039(14)
N2 0.0380(16) 0.0392(16) 0.0320(15) -0.0007(12) 0.0021(14) -0.0030(13)
C22 0.132(5) 0.167(6) 0.069(3) -0.005(3) 0.004(3) -0.109(5)
C12 0.0312(18) 0.040(2) 0.0284(18) 0.0019(15) -0.0002(14) -0.0035(16)
C14 0.038(2) 0.045(2) 0.0273(18) -0.0042(14) -0.0032(15) -0.0076(17)
C8 0.0355(19) 0.0350(18) 0.0299(19) 0.0040(14) -0.0047(15) -0.0032(15)
C3 0.0358(19) 0.0420(19) 0.0291(19) -0.0001(15) 0.0026(16) -0.0024(16)
C19 0.045(2) 0.053(2) 0.039(2) -0.0008(17) -0.0067(17) -0.0166(19)
C13 0.0316(19) 0.0359(18) 0.0251(17) 0.0005(14) 0.0017(14) 0.0022(15)
C15 0.039(2) 0.042(2) 0.0293(18) 0.0023(15) 0.0003(16) -0.0086(17)
C17 0.046(2) 0.046(2) 0.031(2) -0.0013(16) -0.0064(17) 0.0004(19)
C1 0.043(2) 0.047(2) 0.036(2) 0.0046(17) -0.0078(18) -0.0026(19)
C11 0.0381(19) 0.0346(19) 0.0243(17) 0.0004(14) -0.0017(14) -0.0007(16)
C18 0.036(2) 0.040(2) 0.0278(18) 0.0054(15) -0.0005(15) 0.0052(17)
C16 0.042(2) 0.050(2) 0.0184(16) 0.0001(14) 0.0026(15) -0.0049(19)
C10 0.054(2) 0.056(2) 0.043(2) -0.0174(18) 0.0098(19) -0.017(2)
C6 0.040(2) 0.046(2) 0.0343(19) 0.0018(16) 0.0057(16) -0.0017(18)
C4 0.064(3) 0.071(3) 0.047(2) 0.020(2) -0.027(2) -0.029(2)
C2 0.049(2) 0.044(2) 0.039(2) 0.0119(17) -0.0076(18) -0.0044(19)
C9 0.050(2) 0.060(3) 0.046(2) -0.0141(19) 0.0174(19) -0.017(2)
C7 0.048(2) 0.043(2) 0.036(2) -0.0049(16) 0.0066(18) -0.0033(19)
C20 0.050(3) 0.062(3) 0.050(2) 0.005(2) 0.000(2) -0.019(2)
C5 0.072(3) 0.065(3) 0.040(2) 0.0200(19) -0.017(2) -0.026(2)
C21 0.067(3) 0.091(3) 0.059(3) -0.007(2) -0.002(2) -0.040(3)

loop_
_atom_type_symbol
_atom_type_description
_atom_type_scat_dispersion_real
_atom_type_scat_dispersion_imag
_atom_type_scat_source
C C 0.0033 0.0016 'International Tables Vol C Tables 4.2.6.8 and 6.1.1.4'
H H 0.0000 0.0000 'International Tables Vol C Tables 4.2.6.8 and 6.1.1.4'
N N 0.0061 0.0033 'International Tables Vol C Tables 4.2.6.8 and 6.1.1.4'
O O 0.0106 0.0060 'International Tables Vol C Tables 4.2.6.8 and 6.1.1.4'
Zn Zn 0.2839 1.4301 'International Tables Vol C Tables 4.2.6.8 and 6.1.1.4'

loop_
_geom_angle_atom_site_label_1
_geom_angle_atom_site_label_2
_geom_angle_atom_site_label_3
_geom_angle
_geom_angle_site_symmetry_1
_geom_angle_site_symmetry_3
O1 Zn1 O3 122.84(10) . 8_566
O1 Zn1 N1 129.22(10) . .
O3 Zn1 N1 104.61(10) 8_566 .
O1 Zn1 N2 100.96(10) . 4_645
O3 Zn1 N2 91.88(10) 8_566 4_645
N1 Zn1 N2 93.95(11) . 4_645
O1 Zn1 O4 95.82(9) . 8_566
O3 Zn1 O4 58.46(9) 8_566 8_566
N1 Zn1 O4 94.14(10) . 8_566
N2 Zn1 O4 150.33(9) 4_645 8_566
O1 Zn1 C18 112.32(10) . 8_566
O3 Zn1 C18 29.56(10) 8_566 8_566
N1 Zn1 C18 99.72(10) . 8_566
N2 Zn1 C18 121.42(11) 4_645 8_566
O4 Zn1 C18 28.93(9) 8_566 8_566
C17 O1 Zn1 113.6(2) . .
C18 O4 Zn1 82.4(2) . 8_565
C15 O5 C19 117.9(2) . .
C18 O3 Zn1 97.9(2) . 8_565
C1 N1 C5 117.1(3) . .
C1 N1 Zn1 125.3(2) . .
C5 N1 Zn1 117.2(2) . .
C6 N2 C10 116.9(3) . .
C6 N2 Zn1 121.0(2) . 4_655
C10 N2 Zn1 121.9(2) . 4_655
C21 C22 H22A 109.5 . .
C21 C22 H22B 109.5 . .
H22A C22 H22B 109.5 . .
C21 C22 H22C 109.5 . .
H22A C22 H22C 109.5 . .
H22B C22 H22C 109.5 . .
C13 C12 C11 119.1(3) . .
C13 C12 H12 120.5 . .
C11 C12 H12 120.5 . .
C15 C14 C13 120.0(3) . .
C15 C14 H14 120.0 . .
C13 C14 H14 120.0 . .
C9 C8 C7 117.6(3) . .
C9 C8 C3 121.7(3) . .
C7 C8 C3 120.7(3) . .
C4 C3 C2 117.2(3) . .
C4 C3 C8 121.8(3) . .
C2 C3 C8 121.0(3) . .
O5 C19 C20 108.3(3) . .
O5 C19 H19A 110.0 . .
C20 C19 H19A 110.0 . .
O5 C19 H19B 110.0 . .
C20 C19 H19B 110.0 . .
H19A C19 H19B 108.4 . .
C14 C13 C12 120.8(3) . .
C14 C13 C18 119.0(3) . .
C12 C13 C18 120.1(3) . .
O5 C15 C14 125.4(3) . .
O5 C15 C16 115.2(3) . .
C14 C15 C16 119.4(3) . .
O2 C17 O1 123.0(3) . .
O2 C17 C11 120.4(3) . .
O1 C17 C11 116.4(3) . .
N1 C1 C2 122.8(3) . .
N1 C1 H1 118.6 . .
C2 C1 H1 118.6 . .
C16 C11 C12 119.9(3) . .
C16 C11 C17 119.4(3) . .
C12 C11 C17 120.8(3) . .
O4 C18 O3 121.1(3) . .
O4 C18 C13 120.4(3) . .
O3 C18 C13 118.5(3) . .
O4 C18 Zn1 68.67(18) . 8_565
O3 C18 Zn1 52.54(16) . 8_565
C13 C18 Zn1 170.5(2) . 8_565
C11 C16 C15 120.8(3) . .
C11 C16 H16 119.6 . .
C15 C16 H16 119.6 . .
N2 C10 C9 123.4(3) . .
N2 C10 H10 118.3 . .
C9 C10 H10 118.3 . .
N2 C6 C7 123.1(3) . .
N2 C6 H6 118.4 . .
C7 C6 H6 118.4 . .
C3 C4 C5 119.7(3) . .
C3 C4 H4 120.2 . .
C5 C4 H4 120.2 . .
C1 C2 C3 120.1(3) . .
C1 C2 H2 120.0 . .
C3 C2 H2 120.0 . .
C10 C9 C8 119.3(3) . .
C10 C9 H9 120.4 . .
C8 C9 H9 120.4 . .
C6 C7 C8 119.7(3) . .
C6 C7 H7 120.1 . .
C8 C7 H7 120.1 . .
C19 C20 C21 111.7(3) . .
C19 C20 H20A 109.3 . .
C21 C20 H20A 109.3 . .
C19 C20 H20B 109.3 . .
C21 C20 H20B 109.3 . .
H20A C20 H20B 107.9 . .
N1 C5 C4 123.1(3) . .
N1 C5 H5 118.5 . .
C4 C5 H5 118.5 . .
C22 C21 C20 113.6(4) . .
C22 C21 H21A 108.8 . .
C20 C21 H21A 108.8 . .
C22 C21 H21B 108.8 . .
C20 C21 H21B 108.8 . .
H21A C21 H21B 107.7 . .

loop_
_geom_bond_atom_site_label_1
_geom_bond_atom_site_label_2
_geom_bond_distance
_geom_bond_site_symmetry_2
Zn1 O1 1.935(2) .
Zn1 O3 2.037(2) 8_566
Zn1 N1 2.067(3) .
Zn1 N2 2.120(3) 4_645
Zn1 O4 2.388(2) 8_566
Zn1 C18 2.542(3) 8_566
O1 C17 1.273(4) .
O4 C18 1.240(4) .
O4 Zn1 2.388(2) 8_565
O5 C15 1.369(4) .
O5 C19 1.424(4) .
O2 C17 1.227(4) .
O3 C18 1.266(4) .
O3 Zn1 2.037(2) 8_565
N1 C1 1.332(4) .
N1 C5 1.334(4) .
N2 C6 1.339(4) .
N2 C10 1.340(4) .
N2 Zn1 2.120(3) 4_655
C22 C21 1.511(5) .
C22 H22A 0.9600 .
C22 H22B 0.9600 .
C22 H22C 0.9600 .
C12 C13 1.388(4) .
C12 C11 1.402(4) .
C12 H12 0.9300 .
C14 C15 1.384(4) .
C14 C13 1.386(4) .
C14 H14 0.9300 .
C8 C9 1.382(4) .
C8 C7 1.384(4) .
C8 C3 1.485(5) .
C3 C4 1.374(4) .
C3 C2 1.375(4) .
C19 C20 1.499(4) .
C19 H19A 0.9700 .
C19 H19B 0.9700 .
C13 C18 1.508(4) .
C15 C16 1.395(4) .
C17 C11 1.506(4) .
C1 C2 1.373(5) .
C1 H1 0.9300 .
C11 C16 1.376(4) .
C18 Zn1 2.542(3) 8_565
C16 H16 0.9300 .
C10 C9 1.379(5) .
C10 H10 0.9300 .
C6 C7 1.374(4) .
C6 H6 0.9300 .
C4 C5 1.374(5) .
C4 H4 0.9300 .
C2 H2 0.9300 .
C9 H9 0.9300 .
C7 H7 0.9300 .
C20 C21 1.513(5) .
C20 H20A 0.9700 .
C20 H20B 0.9700 .
C5 H5 0.9300 .
C21 H21A 0.9700 .
C21 H21B 0.9700 .

loop_
_geom_torsion_atom_site_label_1
_geom_torsion_atom_site_label_2
_geom_torsion_atom_site_label_3
_geom_torsion_atom_site_label_4
_geom_torsion
_geom_torsion_site_symmetry_1
C9 C8 C3 C4 -73.1(5) .
C7 C8 C3 C4 108.8(4) .
C9 C8 C3 C2 109.4(4) .
C7 C8 C3 C2 -68.7(5) .
C15 O5 C19 C20 -179.3(3) .
C15 C14 C13 C12 0.3(5) .
C15 C14 C13 C18 179.1(3) .
C11 C12 C13 C14 1.8(5) .
C11 C12 C13 C18 -177.0(3) .
C19 O5 C15 C14 0.2(5) .
C19 O5 C15 C16 -178.4(3) .
C13 C14 C15 O5 -179.8(3) .
C13 C14 C15 C16 -1.2(5) .
Zn1 O1 C17 O2 -7.0(5) .
Zn1 O1 C17 C11 167.8(2) .
C5 N1 C1 C2 0.8(5) .
Zn1 N1 C1 C2 -171.8(3) .
C13 C12 C11 C16 -2.9(5) .
C13 C12 C11 C17 175.7(3) .
O2 C17 C11 C16 -179.1(4) .
O1 C17 C11 C16 5.9(5) .
O2 C17 C11 C12 2.3(5) .
O1 C17 C11 C12 -172.7(3) .
Zn1 O4 C18 O3 3.2(3) 8_565
Zn1 O4 C18 C13 -176.7(3) 8_565
Zn1 O3 C18 O4 -3.7(3) 8_565
Zn1 O3 C18 C13 176.2(2) 8_565
C14 C13 C18 O4 -10.9(5) .
C12 C13 C18 O4 167.9(3) .
C14 C13 C18 O3 169.2(3) .
C12 C13 C18 O3 -12.0(5) .
C12 C11 C16 C15 2.0(5) .
C17 C11 C16 C15 -176.6(3) .
O5 C15 C16 C11 178.8(3) .
C14 C15 C16 C11 0.1(5) .
C6 N2 C10 C9 -0.7(5) .
Zn1 N2 C10 C9 174.1(3) 4_655
C10 N2 C6 C7 0.1(5) .
Zn1 N2 C6 C7 -174.8(2) 4_655
C2 C3 C4 C5 1.2(6) .
C8 C3 C4 C5 -176.4(4) .
N1 C1 C2 C3 -0.6(6) .
C4 C3 C2 C1 -0.4(5) .
C8 C3 C2 C1 177.2(3) .
N2 C10 C9 C8 0.5(6) .
C7 C8 C9 C10 0.2(5) .
C3 C8 C9 C10 -178.0(3) .
N2 C6 C7 C8 0.6(5) .
C9 C8 C7 C6 -0.7(5) .
C3 C8 C7 C6 177.5(3) .
O5 C19 C20 C21 -179.3(3) .
C1 N1 C5 C4 0.0(6) .
Zn1 N1 C5 C4 173.2(3) .
C3 C4 C5 N1 -1.1(7) .
C19 C20 C21 C22 173.6(4) .
